data_2009074
loop_
_publ_author_name
'Arici, Cengiz'
'Tahir, M. Nawaz'
'\"Ulk\"u, Din\,cer'
'Atakol, Orhan'

_publ_section_title
;
 4-Chloro-2-(4-oxopent-2-en-2-ylamino)phenol
;
_journal_issue 10
_journal_name_full 'Acta Crystallographica Section C'
_journal_page_first 1691
_journal_page_last 1692
_journal_paper_doi 10.1107/S0108270199008501
_journal_volume 55
_journal_year 1999
_chemical_formula_moiety 'C11 H12 Cl N O2'
_chemical_formula_sum 'C11 H12 Cl N O2'
_chemical_formula_weight 225.677
_space_group_IT_number 14
_symmetry_cell_setting monoclinic
_symmetry_space_group_name_Hall '-P 2yab'
_symmetry_space_group_name_H-M 'P 1 21/a 1'
_atom_type_scat_source IntTabIV
_cell_angle_alpha 90.00
_cell_angle_beta 115.830(2)
_cell_angle_gamma 90.00
_cell_formula_units_Z 4
_cell_length_a 10.1911(11)
_cell_length_b 11.3039(13)
_cell_length_c 11.0983(11)
_cell_measurement_reflns_used 25
_cell_measurement_temperature 295
_cell_measurement_theta_max 20.92
_cell_measurement_theta_min 11.47
_cell_volume 1150.8(2)
_computing_data_collection 'CAD-4 EXPRESS (Enraf-Nonius, 1993)'
_computing_data_reduction 'MolEN (Fair, 1990)'
_computing_molecular_graphics 'PLATON99 (Spek, 1999)'
_computing_publication_material MolEN
_computing_structure_refinement MolEN
_computing_structure_solution 'SIR (Giacovazzo, 1980)'
_diffrn_measurement_device 'Enraf-Nonius CAD-4'
_diffrn_measurement_method \w/2\q
_diffrn_radiation_type MoK\a
_diffrn_radiation_wavelength 0.71073
_diffrn_reflns_av_R_equivalents 0.010
_diffrn_reflns_limit_h_max 12
_diffrn_reflns_limit_h_min 0
_diffrn_reflns_limit_k_max 13
_diffrn_reflns_limit_k_min 0
_diffrn_reflns_limit_l_max 11
_diffrn_reflns_limit_l_min -13
_diffrn_reflns_number 2265
_diffrn_reflns_theta_max 25.04
_diffrn_standards_decay_% -1.16
_diffrn_standards_interval_time 120
_diffrn_standards_number 3
_exptl_absorpt_coefficient_mu 0.309
_exptl_absorpt_correction_T_max 0.939
_exptl_absorpt_correction_T_min 0.928
_exptl_absorpt_correction_type '\y scan'
_exptl_absorpt_process_details 'emprical via \y scans (Fair, 1990)'
_exptl_crystal_colour 'light yellow'
_exptl_crystal_density_diffrn 1.302
_exptl_crystal_density_method 'not measured'
_exptl_crystal_description prismatic
_exptl_crystal_size_max 0.40
_exptl_crystal_size_mid 0.25
_exptl_crystal_size_min 0.20
_refine_diff_density_max 0.193
_refine_diff_density_min -0.198
_refine_ls_extinction_method none
_refine_ls_goodness_of_fit_ref 0.96
_refine_ls_hydrogen_treatment constr
_refine_ls_number_parameters 136
_refine_ls_number_reflns 1557
_refine_ls_R_factor_gt 0.036
_refine_ls_shift/su_max <0.001
_refine_ls_structure_factor_coef F
_refine_ls_weighting_details 'w = 1/[\sF^2^ + (0.02F)^2^ + 1.0], except w = 0 if F^2^ < 3\sF^2^'
_refine_ls_weighting_scheme calc
_refine_ls_wR_factor_ref 0.045
_reflns_number_gt 1557
_reflns_number_total 2019
_reflns_observed_criterion I>3\s(I)
_cod_data_source_file sk1291.cif
_cod_data_source_block ORCECL
_cod_depositor_comments
;
The following automatic conversions were performed:

'_refine_ls_weighting_scheme' value 'w = 1/[\sF^2^ + (0.02F)^2^ +
1.0], except w = 0 if F^2^ < 3\sF^2^' was changed to 'calc'. New tag
'_refine_ls_weighting_details' was created. The value of the new tag
was set to 'w = 1/[\sF^2^ + (0.02F)^2^ + 1.0], except w = 0 if F^2^ <
3\sF^2^'.

Automatic conversion script
Id: cif_fix_values 3143 2015-03-26 13:38:13Z robertas 
;
_cod_original_sg_symbol_H-M 'P 21/a'
_cod_database_code 2009074

loop_
_symmetry_equiv_pos_as_xyz
x,y,z
1/2-x,1/2+y,-z
-x,-y,-z
1/2+x,1/2-y,z

loop_
_atom_site_aniso_label
_atom_site_aniso_U_11
_atom_site_aniso_U_22
_atom_site_aniso_U_33
_atom_site_aniso_U_12
_atom_site_aniso_U_13
_atom_site_aniso_U_23
_atom_site_aniso_type_symbol
Cl .0915(3) .0828(4) .0724(3) -.0351(3) .0402(2) .0123(3) Cl
O1 .0708(6) .0330(7) .0693(6) .0071(6) .0472(4) .0042(6) O
O2 .0756(7) .0419(8) .0813(7) -.0165(6) .0544(4) -.0165(6) O
N1 .0499(7) .0292(8) .0627(7) -.0040(6) .0329(5) -.0045(7) N
C1 .0484(8) .0380(10) .0419(7) -.0019(8) .0243(6) -.0029(8) C
C2 .0552(9) .0510(10) .0536(9) .0030(9) .0313(6) -.0047(9) C
C3 .0528(9) .0740(10) .0537(9) -.0100(10) .0319(6) -.0060(10) C
C4 .0553(9) .0570(10) .0445(8) -.0197(9) .0231(6) -.0001(9) C
C5 .0503(9) .0390(10) .0509(9) -.0059(9) .0198(7) .0025(9) C
C6 .0426(8) .0370(10) .0443(8) -.0042(8) .0216(6) -.0031(7) C
C7 .0469(8) .0290(9) .0512(9) .0032(8) .0202(6) -.0013(8) C
C8 .0534(9) .0360(10) .0592(9) .0029(8) .0296(6) -.0091(8) C
C9 .0488(8) .0410(10) .0543(9) .0049(8) .0279(6) -.0004(9) C
C10 .0640(10) .0420(10) .0710(10) -.0100(10) .0322(8) -.0130(10) C
C11 .0589(9) .0660(10) .0790(10) -.0030(10) .0446(7) -.0080(10) C

loop_
_atom_site_label
_atom_site_fract_x
_atom_site_fract_y
_atom_site_fract_z
_atom_site_U_iso_or_equiv
_atom_site_thermal_displace_type
_atom_site_calc_flag
_atom_site_calc_attached_atom
_atom_site_type_symbol
Cl .73299(7) .19707(6) .04180(6) .0806(2) Ueq . . Cl
O1 .57080(10) -.20000(10) .28720(10) .0517(4) Ueq . . O
O2 .2164(2) -.10660(10) .29040(10) .0590(4) Ueq . . O
N1 .4341(2) .00670(10) .2641(2) .0443(4) Ueq . . N
C1 .6137(2) -.1101(2) .2320(2) .0411(5) Ueq . . C
C2 .7216(2) -.1216(2) .1889(2) .0505(5) Ueq . . C
C3 .7601(2) -.0276(2) .1322(2) .0570(5) Ueq . . C
C4 .6888(2) .0785(2) .1176(2) .0518(5) Ueq . . C
C5 .5806(2) .0928(2) .1588(2) .0475(5) Ueq . . C
C6 .5444(2) -.0010(2) .2191(2) .0403(5) Ueq . . C
C7 .4163(2) .0885(2) .3430(2) .0428(5) Ueq . . C
C8 .3104(2) .0761(2) .3876(2) .0477(5) Ueq . . C
C9 .2178(2) -.0214(2) .3636(2) .0461(5) Ueq . . C
C10 .5140(2) .1944(2) .3858(2) .0580(6) Ueq . . C
C11 .1181(2) -.0248(2) .4306(2) .0627(6) Ueq . . C
H1 .619 -.260 .289 .0811 Uiso . . H
H1' .380 -.055 .253 .0671 Uiso . . H
H2 .770 -.195 .199 .0659 Uiso . . H
H3 .835 -.035 .103 .0722 Uiso . . H
H5 .531 .166 .145 .0633 Uiso . . H
H8 .312 .130 .451 .0595 Uiso . . H
H101 .512 .220 .464 .0760 Uiso . . H
H102 .609 .172 .397 .0760 Uiso . . H
H103 .483 .251 .314 .0760 Uiso . . H
H111 .144 .030 .502 .0811 Uiso . . H
H112 .022 -.009 .370 .0811 Uiso . . H
H113 .100 -.095 .450 .0811 Uiso . . H

loop_
_geom_angle_atom_site_label_1
_geom_angle_atom_site_label_2
_geom_angle_atom_site_label_3
_geom_angle
_geom_angle_publ_flag
C1 O1 H1 109.1 no
C6 N1 C7 128.9(2) yes
C6 N1 H1' 116.8 no
C7 N1 H1' 113.2 no
O1 C1 C2 123.2(2) yes
O1 C1 C6 117.5(2) yes
C2 C1 C6 119.3(2) no
C1 C2 C3 120.9(2) no
C1 C2 H2 119.5 no
C3 C2 H2 119.6 no
C2 C3 C4 119.1(2) no
C2 C3 H3 120.9 no
C4 C3 H3 120.0 no
Cl C4 C3 119.6(2) yes
Cl C4 C5 118.9(2) yes
C3 C4 C5 121.5(2) no
C4 C5 C6 119.4(2) no
C4 C5 H5 120.1 no
C6 C5 H5 120.6 no
N1 C6 C1 117.5(2) yes
N1 C6 C5 122.7(2) yes
C1 C6 C5 119.7(2) no
N1 C7 C8 121.0(2) yes
N1 C7 C10 119.9(2) yes
C8 C7 C10 119.0(2) no
C7 C8 C9 125.5(2) no
C7 C8 H8 117.0 no
C9 C8 H8 116.5 no
O2 C9 C8 123.0(2) yes
O2 C9 C11 118.8(2) yes
C8 C9 C11 118.2(2) no
C7 C10 H101 105.1 no
C7 C10 H102 108.8 no
C7 C10 H103 109.6 no
H101 C10 H102 113.7 no
H101 C10 H103 116.2 no
H102 C10 H103 103.4 no
C9 C11 H111 113.1 no
C9 C11 H112 111.1 no
C9 C11 H113 114.4 no
H111 C11 H112 107.6 no
H111 C11 H113 113.9 no
H112 C11 H113 95.1 no

loop_
_geom_bond_atom_site_label_1
_geom_bond_atom_site_label_2
_geom_bond_site_symmetry_1
_geom_bond_site_symmetry_2
_geom_bond_distance
_geom_bond_publ_flag
Cl C4 . . 1.743(2) yes
O1 C1 . . 1.353(3) yes
O1 H1 . . .833 no
O2 C9 . . 1.256(3) yes
N1 C6 . . 1.418(3) yes
N1 C7 . . 1.339(3) yes
N1 H1' . . .864 no
C1 C2 . . 1.383(3) no
C1 C6 . . 1.397(3) no
C2 C3 . . 1.376(3) no
C2 H2 . . .950 no
C3 C4 . . 1.374(3) no
C3 H3 . . .950 no
C4 C5 . . 1.375(4) no
C5 C6 . . 1.388(3) no
C5 H5 . . .950 no
C7 C8 . . 1.377(3) no
C7 C10 . . 1.496(3) yes
C8 C9 . . 1.399(3) no
C8 H8 . . .925 no
C9 C11 . . 1.499(4) yes
C10 H101 . . .927 no
C10 H102 . . .956 no
C10 H103 . . .964 no
C11 H111 . . .946 no
C11 H112 . . .935 no
C11 H113 . . .864 no

loop_
_geom_torsion_atom_site_label_1
_geom_torsion_atom_site_label_2
_geom_torsion_atom_site_label_3
_geom_torsion_atom_site_label_4
_geom_torsion
_geom_torsion_publ_flag
H1 O1 C1 C6 179.4 no
C7 N1 C6 C1 131.6(2) no
C7 N1 C6 C5 -51.0(3) no
H1' N1 C6 C1 -35.56 no
H1' N1 C6 C5 141.77 no
C6 N1 C7 C8 -173.6(2) no
C6 N1 C7 C10 5.4(3) no
H1' N1 C7 C8 -6.05 no
H1' N1 C7 C10 173.00 no
O1 C1 C2 C3 179.3(2) no
C6 C1 C2 H2 179.24 no
O1 C1 C6 C5 -177.7(2) no
C2 C1 C6 N1 179.8(2) no
C2 C1 C6 C5 2.4(3) no
C1 C2 C3 H3 179.67 no
H2 C2 C3 C4 179.44 no
C2 C3 C4 CL -178.2(2) no
H3 C3 C4 C5 -179.98 no
Cl C4 C5 C6 179.9(2) no
C3 C4 C5 H5 -178.30 no
C4 C5 C6 N1 -179.9(2) no
C4 C5 C6 C1 -2.7(3) no
H5 C5 C6 C1 176.98 no
N1 C7 C8 C9 3.6(3) no
N1 C7 C8 H8 171.62 no
C10 C7 C8 C9 -175.5(2) no
C10 C7 C8 H8 -7.44 no
N1 C7 C10 H101 -155.93 no
N1 C7 C10 H102 -33.86 no
N1 C7 C10 H103 78.48 no
C8 C7 C10 H101 23.14 no
C8 C7 C10 H102 145.21 no
C8 C7 C10 H103 -102.45 no
C7 C8 C9 O2 -4.4(3) no
C7 C8 C9 C11 174.4(2) no
H8 C8 C9 O2 -172.53 no
H8 C8 C9 C11 6.33 no
O2 C9 C11 H111 163.57 no
O2 C9 C11 H112 -75.37 no
O2 C9 C11 H113 30.93 no
C8 C9 C11 H111 -15.35 no
C8 C9 C11 H112 105.72 no
C8 C9 C11 H113 -147.98 no
